data_4315498
loop_
_publ_author_name
'Qisheng Lin'
'John D. Corbett'

_publ_contact_author_address
;359 Spedding Hall
Iowa State University
Ames, IA, 50010
;
_publ_contact_author_email jdc@ameslab.gov
_publ_contact_author_name 'John D Corbett'
_publ_section_title
;
 M3(Au,Ge)19 and M3.25(Au,Ge)18 (M = Ca, Yb): Distinctive Phase
 Separations Driven by Configurational Disorder in Cubic YCd6-Type
 Derivatives
;
_journal_name_full 'Inorganic Chemistry'
_journal_page_first 4570
_journal_page_last 4577
_journal_paper_doi 10.1021/ic100118q
_journal_volume 49
_journal_year 2010
_chemical_formula_moiety 'Au101.44 Ge34.56 Yb24, Ge2.40, 4.88(Ge), 0.23(Au24)'
_chemical_formula_sum 'Au13.37 Ge5.24 Yb3'
_chemical_formula_weight 3533.49
_chemical_name_systematic
; 
 ? 
;
_space_group_IT_number 204
_symmetry_cell_setting cubic
_symmetry_space_group_name_Hall '-I 2 2 3'
_symmetry_space_group_name_H-M 'I m -3'
_atom_sites_solution_primary direct
_atom_sites_solution_secondary difmap
_audit_creation_method SHELXL-97
_cell_angle_alpha 90.00
_cell_angle_beta 90.00
_cell_angle_gamma 90.00
_cell_formula_units_Z 8
_cell_length_a 14.769(2)
_cell_length_b 14.769(2)
_cell_length_c 14.769(2)
_cell_measurement_reflns_used 744
_cell_measurement_temperature 293(2)
_cell_measurement_theta_max 28.29
_cell_measurement_theta_min 1.95
_cell_volume 3221.5(8)
_computing_structure_refinement 'SHELXL-97 (Sheldrick, 1997)'
_computing_structure_solution 'SHELXS-97 (Sheldrick, 1990)'
_diffrn_ambient_temperature 293(2)
_diffrn_measured_fraction_theta_full 0.995
_diffrn_measured_fraction_theta_max 0.995
_diffrn_measurement_device_type 'SMART CCD APEX II'
_diffrn_measurement_method W/
_diffrn_radiation_monochromator graphite
_diffrn_radiation_source 'fine-focus sealed tube'
_diffrn_radiation_type MoK\a
_diffrn_radiation_wavelength 0.71073
_diffrn_reflns_av_R_equivalents 0.1119
_diffrn_reflns_av_sigmaI/netI 0.0437
_diffrn_reflns_limit_h_max 19
_diffrn_reflns_limit_h_min -18
_diffrn_reflns_limit_k_max 19
_diffrn_reflns_limit_k_min -19
_diffrn_reflns_limit_l_max 19
_diffrn_reflns_limit_l_min -18
_diffrn_reflns_number 13960
_diffrn_reflns_theta_full 28.29
_diffrn_reflns_theta_max 28.29
_diffrn_reflns_theta_min 1.95
_exptl_absorpt_coefficient_mu 148.016
_exptl_absorpt_correction_T_max 0.078
_exptl_absorpt_correction_T_min 0.027
_exptl_absorpt_correction_type empirical
_exptl_absorpt_process_details SADABS
_exptl_crystal_colour METALLIC
_exptl_crystal_density_diffrn 14.570
_exptl_crystal_density_method 'not measured'
_exptl_crystal_description IRREGULAR
_exptl_crystal_F_000 11473
_exptl_crystal_size_max 0.024
_exptl_crystal_size_mid 0.021
_exptl_crystal_size_min 0.020
_refine_diff_density_max 6.992
_refine_diff_density_min -6.705
_refine_diff_density_rms 0.877
_refine_ls_extinction_method none
_refine_ls_goodness_of_fit_ref 1.105
_refine_ls_matrix_type full
_refine_ls_number_parameters 58
_refine_ls_number_reflns 744
_refine_ls_number_restraints 0
_refine_ls_restrained_S_all 1.105
_refine_ls_R_factor_all 0.0727
_refine_ls_R_factor_gt 0.0602
_refine_ls_shift/su_max 0.000
_refine_ls_shift/su_mean 0.000
_refine_ls_structure_factor_coef Fsqd
_refine_ls_weighting_details 'calc w=1/[\s^2^(Fo^2^)+(0.0287P)^2^+2135.9448P] where P=(Fo^2^+2Fc^2^)/3'
_refine_ls_weighting_scheme calc
_refine_ls_wR_factor_gt 0.1285
_refine_ls_wR_factor_ref 0.1349
_reflns_number_gt 635
_reflns_number_total 744
_reflns_threshold_expression >2sigma(I)
_cod_data_source_file ic100118q_si_003_9.cif
_cod_data_source_block CRYSTAL_S4
_cod_depositor_comments
;
The following automatic conversions were performed:

'_symmetry_cell_setting' value 'CUBIC' changed to 'cubic' according
to the built-in table from CIF Core dictionary named 'cif_core.dic'
version 2.4.1 from 2010-06-29.

'_exptl_absorpt_correction_type'
value 'EMPIRICAL' changed to 'empirical' according to the built-in
table from CIF Core dictionary named 'cif_core.dic' version 2.4.1
from 2010-06-29.

Automatic conversion script
Id: cif_fix_values 1646 2011-03-28 12:23:43Z adriana 
;
_cod_original_cell_volume 3221.8(8)
_cod_database_code 4315498

loop_
_symmetry_equiv_pos_as_xyz
'x, y, z'
'-x, -y, z'
'x, -y, -z'
'-x, y, -z'
'y, z, x'
'-y, -z, x'
'y, -z, -x'
'-y, z, -x'
'z, x, y'
'-z, x, -y'
'-z, -x, y'
'z, -x, -y'
'x+1/2, y+1/2, z+1/2'
'-x+1/2, -y+1/2, z+1/2'
'x+1/2, -y+1/2, -z+1/2'
'-x+1/2, y+1/2, -z+1/2'
'y+1/2, z+1/2, x+1/2'
'-y+1/2, -z+1/2, x+1/2'
'y+1/2, -z+1/2, -x+1/2'
'-y+1/2, z+1/2, -x+1/2'
'z+1/2, x+1/2, y+1/2'
'-z+1/2, x+1/2, -y+1/2'
'-z+1/2, -x+1/2, y+1/2'
'z+1/2, -x+1/2, -y+1/2'
'-x, -y, -z'
'x, y, -z'
'-x, y, z'
'x, -y, z'
'-y, -z, -x'
'y, z, -x'
'-y, z, x'
'y, -z, x'
'-z, -x, -y'
'z, -x, y'
'z, x, -y'
'-z, x, y'
'-x+1/2, -y+1/2, -z+1/2'
'x+1/2, y+1/2, -z+1/2'
'-x+1/2, y+1/2, z+1/2'
'x+1/2, -y+1/2, z+1/2'
'-y+1/2, -z+1/2, -x+1/2'
'y+1/2, z+1/2, -x+1/2'
'-y+1/2, z+1/2, x+1/2'
'y+1/2, -z+1/2, x+1/2'
'-z+1/2, -x+1/2, -y+1/2'
'z+1/2, -x+1/2, y+1/2'
'z+1/2, x+1/2, -y+1/2'
'-z+1/2, x+1/2, y+1/2'

loop_
_atom_site_label
_atom_site_type_symbol
_atom_site_fract_x
_atom_site_fract_y
_atom_site_fract_z
_atom_site_U_iso_or_equiv
_atom_site_adp_type
_atom_site_occupancy
_atom_site_symmetry_multiplicity
_atom_site_calc_flag
_atom_site_refinement_flags
_atom_site_disorder_assembly
_atom_site_disorder_group
Au1 Au 0.10474(12) 0.34055(10) 0.20148(9) 0.0234(6) Uani 0.907(9) 1 d P . .
Ge1 Ge 0.146(4) 0.315(3) 0.212(3) 0.0234(6) Uani 0.093(9) 1 d P . .
Au2 Au 0.0000 0.40171(11) 0.35675(11) 0.0199(4) Uani 1 2 d S . .
Au3 Au 0.14864(19) 0.14864(19) 0.14864(19) 0.0408(14) Uani 0.694(11) 3 d SP . .
Ge3 Ge 0.1864(13) 0.1864(13) 0.1864(13) 0.0408(14) Uani 0.306(11) 3 d SP . .
Au4 Au 0.40490(16) 0.0000 0.0000 0.0257(6) Uani 1 4 d S . .
Au5 Au 0.0000 0.2291(5) 0.0792(5) 0.0201(16) Uani 0.450(16) 2 d SP . .
Ge5 Ge 0.0000 0.2525(11) 0.0941(13) 0.0201(16) Uani 0.550(16) 2 d SP . .
Ge6 Ge 0.2025(4) 0.0000 0.5000 0.0182(12) Uani 1 4 d S . .
Ge7 Ge 0.2500 0.2500 0.2500 0.045(6) Uani 0.61(4) 6 d SP . .
Au8 Au 0.0000 0.0856(16) 0.0689(15) 0.150(10) Uani 0.233(19) 2 d SP . .
Ge8 Ge 0.0000 0.0856(16) 0.0689(15) 0.150(10) Uani 0.100(19) 2 d SP . .
Yb9 Yb 0.0000 0.18597(12) 0.30396(12) 0.0180(4) Uani 1 2 d S . .

loop_
_atom_site_aniso_label
_atom_site_aniso_U_11
_atom_site_aniso_U_22
_atom_site_aniso_U_33
_atom_site_aniso_U_23
_atom_site_aniso_U_13
_atom_site_aniso_U_12
Au1 0.0298(11) 0.0197(8) 0.0206(7) -0.0025(5) 0.0069(6) -0.0064(6)
Ge1 0.0298(11) 0.0197(8) 0.0206(7) -0.0025(5) 0.0069(6) -0.0064(6)
Au2 0.0188(8) 0.0188(8) 0.0221(8) -0.0021(6) 0.000 0.000
Au3 0.0408(14) 0.0408(14) 0.0408(14) 0.0109(11) 0.0109(11) 0.0109(11)
Ge3 0.0408(14) 0.0408(14) 0.0408(14) 0.0109(11) 0.0109(11) 0.0109(11)
Au4 0.0173(11) 0.0407(14) 0.0192(11) 0.000 0.000 0.000
Au5 0.0242(15) 0.014(3) 0.022(3) -0.007(2) 0.000 0.000
Ge5 0.0242(15) 0.014(3) 0.022(3) -0.007(2) 0.000 0.000
Ge6 0.014(3) 0.015(3) 0.025(3) 0.000 0.000 0.000
Ge7 0.045(6) 0.045(6) 0.045(6) 0.014(5) 0.014(5) 0.014(5)
Au8 0.25(2) 0.118(18) 0.082(12) -0.019(11) 0.000 0.000
Ge8 0.25(2) 0.118(18) 0.082(12) -0.019(11) 0.000 0.000
Yb9 0.0187(8) 0.0160(8) 0.0192(8) 0.0017(7) 0.000 0.000

loop_
_atom_type_symbol
_atom_type_description
_atom_type_scat_dispersion_real
_atom_type_scat_dispersion_imag
_atom_type_scat_source
Ge Ge 0.1547 1.8001 'International Tables Vol C Tables 4.2.6.8 and 6.1.1.4'
Yb Yb -0.3850 5.5486 'International Tables Vol C Tables 4.2.6.8 and 6.1.1.4'
Au Au -2.0133 8.8022 'International Tables Vol C Tables 4.2.6.8 and 6.1.1.4'

loop_
_geom_angle_atom_site_label_1
_geom_angle_atom_site_label_2
_geom_angle_atom_site_label_3
_geom_angle
_geom_angle_site_symmetry_1
_geom_angle_site_symmetry_3
_geom_angle_publ_flag
Ge1 Au1 Ge5 112(3) . . ?
Ge1 Au1 Ge3 35(3) . . ?
Ge5 Au1 Ge3 77.4(8) . . ?
Ge1 Au1 Ge7 4(3) . . ?
Ge5 Au1 Ge7 113.7(3) . . ?
Ge3 Au1 Ge7 36.3(7) . . ?
Ge1 Au1 Ge1 46(3) . 41 ?
Ge5 Au1 Ge1 130.0(9) . 41 ?
Ge3 Au1 Ge1 66.9(13) . 41 ?
Ge7 Au1 Ge1 42.0(13) . 41 ?
Ge1 Au1 Ge1 39(3) . 45 ?
Ge5 Au1 Ge1 125.3(8) . 45 ?
Ge3 Au1 Ge1 65.9(13) . 45 ?
Ge7 Au1 Ge1 41.4(13) . 45 ?
Ge1 Au1 Ge1 70(2) 41 45 ?
Ge1 Au1 Ge6 152(3) . 5 ?
Ge5 Au1 Ge6 95.5(3) . 5 ?
Ge3 Au1 Ge6 172.9(7) . 5 ?
Ge7 Au1 Ge6 150.71(9) . 5 ?
Ge1 Au1 Ge6 118.9(12) 41 5 ?
Ge1 Au1 Ge6 119.1(12) 45 5 ?
Ge1 Au1 Au2 111(3) . 45 ?
Ge5 Au1 Au2 102.0(4) . 45 ?
Ge3 Au1 Au2 125.86(12) . 45 ?
Ge7 Au1 Au2 113.69(6) . 45 ?
Ge1 Au1 Au2 127.1(8) 41 45 ?
Ge1 Au1 Au2 72.3(13) 45 45 ?
Ge6 Au1 Au2 54.85(9) 5 45 ?
Ge1 Au1 Au5 107(3) . . ?
Ge5 Au1 Au5 5.3(2) . . ?
Ge3 Au1 Au5 72.2(7) . . ?
Ge7 Au1 Au5 108.50(11) . . ?
Ge1 Au1 Au5 126.9(8) 41 . ?
Ge1 Au1 Au5 121.0(8) 45 . ?
Ge6 Au1 Au5 100.68(14) 5 . ?
Au2 Au1 Au5 104.01(15) 45 . ?
Ge1 Au1 Au2 116(3) . . ?
Ge5 Au1 Au2 108.9(3) . . ?
Ge3 Au1 Au2 126.09(15) . . ?
Ge7 Au1 Au2 112.15(6) . . ?
Ge1 Au1 Au2 70.1(13) 41 . ?
Ge1 Au1 Au2 125.3(8) 45 . ?
Ge6 Au1 Au2 56.25(12) 5 . ?
Au2 Au1 Au2 105.65(5) 45 . ?
Au5 Au1 Au2 112.60(10) . . ?
Ge1 Au1 Au3 53(3) . . ?
Ge5 Au1 Au3 59.5(3) . . ?
Ge3 Au1 Au3 17.9(7) . . ?
Ge7 Au1 Au3 54.24(8) . . ?
Ge1 Au1 Au3 81.3(10) 41 . ?
Ge1 Au1 Au3 80.2(10) 45 . ?
Ge6 Au1 Au3 155.03(12) 5 . ?
Au2 Au1 Au3 126.43(5) 45 . ?
Au5 Au1 Au3 54.37(13) . . ?
Au2 Au1 Au3 127.66(5) . . ?
Ge1 Au1 Au1 58(3) . 41 ?
Ge5 Au1 Au1 129.7(4) . 41 ?
Ge3 Au1 Au1 77.1(5) . 41 ?
Ge7 Au1 Au1 54.685(14) . 41 ?
Ge1 Au1 Au1 12.7(13) 41 41 ?
Ge1 Au1 Au1 80.6(10) 45 41 ?
Ge6 Au1 Au1 108.16(13) 5 41 ?
Au2 Au1 Au1 128.09(7) 45 41 ?
Au5 Au1 Au1 127.89(15) . 41 ?
Au2 Au1 Au1 57.48(5) . 41 ?
Au3 Au1 Au1 89.69(6) . 41 ?
Au1 Ge1 Ge7 175(4) . . ?
Au1 Ge1 Ge3 133(4) . . ?
Ge7 Ge1 Ge3 48.8(16) . . ?
Au1 Ge1 Ge1 121(4) . 41 ?
Ge7 Ge1 Ge1 54.4(6) . 41 ?
Ge3 Ge1 Ge1 86.0(13) . 41 ?
Au1 Ge1 Ge1 129(4) . 45 ?
Ge7 Ge1 Ge1 54.4(6) . 45 ?
Ge3 Ge1 Ge1 86.0(13) . 45 ?
Ge1 Ge1 Ge1 89(2) 41 45 ?
Au1 Ge1 Au3 114(4) . . ?
Ge7 Ge1 Au3 67.6(15) . . ?
Ge3 Ge1 Au3 18.8(9) . . ?
Ge1 Ge1 Au3 99.3(15) 41 . ?
Ge1 Ge1 Au3 99.3(15) 45 . ?
Au1 Ge1 Au1 115(3) . 45 ?
Ge7 Ge1 Au1 68.2(15) . 45 ?
Ge3 Ge1 Au1 97(2) . 45 ?
Ge1 Ge1 Au1 98(2) 41 45 ?
Ge1 Ge1 Au1 13.8(15) 45 45 ?
Au3 Ge1 Au1 107.5(18) . 45 ?
Au1 Ge1 Au1 108(3) . 41 ?
Ge7 Ge1 Au1 66.6(14) . 41 ?
Ge3 Ge1 Au1 95(2) . 41 ?
Ge1 Ge1 Au1 12.2(14) 41 41 ?
Ge1 Ge1 Au1 98.0(19) 45 41 ?
Au3 Ge1 Au1 105.5(17) . 41 ?
Au1 Ge1 Au1 105.7(17) 45 41 ?
Au1 Ge1 Ge3 146(4) . 37 ?
Ge7 Ge1 Ge3 31.9(9) . 37 ?
Ge3 Ge1 Ge3 81(2) . 37 ?
Ge1 Ge1 Ge3 44.5(11) 41 37 ?
Ge1 Ge1 Ge3 44.5(11) 45 37 ?
Au3 Ge1 Ge3 99(2) . 37 ?
Au1 Ge1 Ge3 55.4(10) 45 37 ?
Au1 Ge1 Ge3 54.8(10) 41 37 ?
Au1 Ge1 Ge5 54(3) . . ?
Ge7 Ge1 Ge5 127.7(19) . . ?
Ge3 Ge1 Ge5 78.9(15) . . ?
Ge1 Ge1 Ge5 134(2) 41 . ?
Ge1 Ge1 Ge5 132(2) 45 . ?
Au3 Ge1 Ge5 60.1(9) . . ?
Au1 Ge1 Ge5 126.3(15) 45 . ?
Au1 Ge1 Ge5 127.9(15) 41 . ?
Ge3 Ge1 Ge5 160(2) 37 . ?
Au1 Ge1 Yb9 80(3) . . ?
Ge7 Ge1 Yb9 96.7(16) . . ?
Ge3 Ge1 Yb9 73.4(11) . . ?
Ge1 Ge1 Yb9 70.1(15) 41 . ?
Ge1 Ge1 Yb9 151.1(15) 45 . ?
Au3 Ge1 Yb9 66.4(8) . . ?
Au1 Ge1 Yb9 165(2) 45 . ?
Au1 Ge1 Yb9 64.6(8) 41 . ?
Ge3 Ge1 Yb9 110.7(15) 37 . ?
Ge5 Ge1 Yb9 64.1(9) . . ?
Au1 Ge1 Yb9 88(3) . 5 ?
Ge7 Ge1 Yb9 96.6(17) . 5 ?
Ge3 Ge1 Yb9 73.4(12) . 5 ?
Ge1 Ge1 Yb9 151.0(16) 41 5 ?
Ge1 Ge1 Yb9 70.1(15) 45 5 ?
Au3 Ge1 Yb9 66.4(8) . 5 ?
Au1 Ge1 Yb9 65.2(8) 45 5 ?
Au1 Ge1 Yb9 163(2) 41 5 ?
Ge3 Ge1 Yb9 110.6(16) 37 5 ?
Ge5 Ge1 Yb9 62.3(9) . 5 ?
Yb9 Ge1 Yb9 120.7(12) . 5 ?
Ge6 Au2 Ge6 176.47(8) 45 5 ?
Ge6 Au2 Au1 61.71(6) 45 19_455 ?
Ge6 Au2 Au1 116.98(6) 5 19_455 ?
Ge6 Au2 Au1 61.71(6) 45 41 ?
Ge6 Au2 Au1 116.98(6) 5 41 ?
Au1 Au2 Au1 110.73(8) 19_455 41 ?
Ge6 Au2 Au2 126.04(11) 45 2_565 ?
Ge6 Au2 Au2 57.49(8) 5 2_565 ?
Au1 Au2 Au2 122.17(4) 19_455 2_565 ?
Au1 Au2 Au2 122.17(4) 41 2_565 ?
Ge6 Au2 Au1 117.04(10) 45 27 ?
Ge6 Au2 Au1 60.15(7) 5 27 ?
Au1 Au2 Au1 63.51(7) 19_455 27 ?
Au1 Au2 Au1 115.39(6) 41 27 ?
Au2 Au2 Au1 108.08(4) 2_565 27 ?
Ge6 Au2 Au1 117.04(10) 45 . ?
Ge6 Au2 Au1 60.15(7) 5 . ?
Au1 Au2 Au1 115.39(6) 19_455 . ?
Au1 Au2 Au1 63.51(7) 41 . ?
Au2 Au2 Au1 108.08(4) 2_565 . ?
Au1 Au2 Au1 64.23(7) 27 . ?
Ge6 Au2 Au4 72.97(10) 45 37 ?
Ge6 Au2 Au4 110.07(8) 5 37 ?
Au1 Au2 Au4 121.04(7) 19_455 37 ?
Au1 Au2 Au4 74.07(5) 41 37 ?
Au2 Au2 Au4 60.24(3) 2_565 37 ?
Au1 Au2 Au4 168.32(7) 27 37 ?
Au1 Au2 Au4 117.95(5) . 37 ?
Ge6 Au2 Au4 72.97(10) 45 13_455 ?
Ge6 Au2 Au4 110.07(8) 5 13_455 ?
Au1 Au2 Au4 74.07(5) 19_455 13_455 ?
Au1 Au2 Au4 121.04(7) 41 13_455 ?
Au2 Au2 Au4 60.24(3) 2_565 13_455 ?
Au1 Au2 Au4 117.95(5) 27 13_455 ?
Au1 Au2 Au4 168.32(7) . 13_455 ?
Au4 Au2 Au4 57.39(9) 37 13_455 ?
Ge6 Au2 Yb9 67.71(12) 45 . ?
Ge6 Au2 Yb9 108.76(9) 5 . ?
Au1 Au2 Yb9 61.97(4) 19_455 . ?
Au1 Au2 Yb9 61.97(4) 41 . ?
Au2 Au2 Yb9 166.25(4) 2_565 . ?
Au1 Au2 Yb9 60.74(4) 27 . ?
Au1 Au2 Yb9 60.74(4) . . ?
Au4 Au2 Yb9 130.84(6) 37 . ?
Au4 Au2 Yb9 130.84(6) 13_455 . ?
Ge6 Au2 Yb9 114.42(5) 45 45 ?
Ge6 Au2 Yb9 66.57(4) 5 45 ?
Au1 Au2 Yb9 173.83(6) 19_455 45 ?
Au1 Au2 Yb9 63.27(3) 41 45 ?
Au2 Au2 Yb9 63.90(3) 2_565 45 ?
Au1 Au2 Yb9 116.89(7) 27 45 ?
Au1 Au2 Yb9 61.28(4) . 45 ?
Au4 Au2 Yb9 59.91(5) 37 45 ?
Au4 Au2 Yb9 109.95(6) 13_455 45 ?
Yb9 Au2 Yb9 112.45(4) . 45 ?
Ge6 Au2 Yb9 114.42(5) 45 47_455 ?
Ge6 Au2 Yb9 66.57(4) 5 47_455 ?
Au1 Au2 Yb9 63.27(3) 19_455 47_455 ?
Au1 Au2 Yb9 173.83(6) 41 47_455 ?
Au2 Au2 Yb9 63.90(3) 2_565 47_455 ?
Au1 Au2 Yb9 61.28(4) 27 47_455 ?
Au1 Au2 Yb9 116.89(7) . 47_455 ?
Au4 Au2 Yb9 109.95(6) 37 47_455 ?
Au4 Au2 Yb9 59.91(5) 13_455 47_455 ?
Yb9 Au2 Yb9 112.45(4) . 47_455 ?
Yb9 Au2 Yb9 122.67(6) 45 47_455 ?
Ge3 Au3 Ge7 0(3) . . ?
Ge3 Au3 Ge1 42.5(13) . 9 ?
Ge7 Au3 Ge1 42.5(13) . 9 ?
Ge3 Au3 Ge1 42.5(13) . . ?
Ge7 Au3 Ge1 42.5(13) . . ?
Ge1 Au3 Ge1 72(2) 9 . ?
Ge3 Au3 Ge1 42.5(13) . 5 ?
Ge7 Au3 Ge1 42.5(13) . 5 ?
Ge1 Au3 Ge1 72(2) 9 5 ?
Ge1 Au3 Ge1 72(2) . 5 ?
Ge3 Au3 Ge8 159.1(3) . 5 ?
Ge7 Au3 Ge8 159.1(3) . 5 ?
Ge1 Au3 Ge8 152.9(13) 9 5 ?
Ge1 Au3 Ge8 134.6(13) . 5 ?
Ge1 Au3 Ge8 118.3(14) 5 5 ?
Ge3 Au3 Au8 159.1(3) . 5 ?
Ge7 Au3 Au8 159.1(3) . 5 ?
Ge1 Au3 Au8 152.9(13) 9 5 ?
Ge1 Au3 Au8 134.6(13) . 5 ?
Ge1 Au3 Au8 118.3(14) 5 5 ?
Ge8 Au3 Au8 0.0(10) 5 5 ?
Ge3 Au3 Au8 159.1(3) . . ?
Ge7 Au3 Au8 159.1(3) . . ?
Ge1 Au3 Au8 134.6(13) 9 . ?
Ge1 Au3 Au8 118.3(14) . . ?
Ge1 Au3 Au8 152.9(13) 5 . ?
Ge8 Au3 Au8 36.0(6) 5 . ?
Au8 Au3 Au8 36.0(6) 5 . ?
Ge3 Au3 Ge8 159.1(3) . 9 ?
Ge7 Au3 Ge8 159.1(3) . 9 ?
Ge1 Au3 Ge8 118.3(14) 9 9 ?
Ge1 Au3 Ge8 152.9(13) . 9 ?
Ge1 Au3 Ge8 134.6(13) 5 9 ?
Ge8 Au3 Ge8 36.0(6) 5 9 ?
Au8 Au3 Ge8 36.0(6) 5 9 ?
Au8 Au3 Ge8 36.0(6) . 9 ?
Ge3 Au3 Au8 159.1(3) . 9 ?
Ge7 Au3 Au8 159.1(3) . 9 ?
Ge1 Au3 Au8 118.3(14) 9 9 ?
Ge1 Au3 Au8 152.9(13) . 9 ?
Ge1 Au3 Au8 134.6(13) 5 9 ?
Ge8 Au3 Au8 36.0(6) 5 9 ?
Au8 Au3 Au8 36.0(6) 5 9 ?
Au8 Au3 Au8 36.0(6) . 9 ?
Ge8 Au3 Au8 0.0(10) 9 9 ?
Ge3 Au3 Au5 115.77(17) . . ?
Ge7 Au3 Au5 115.77(17) . . ?
Ge1 Au3 Au5 130.5(8) 9 . ?
Ge1 Au3 Au5 73.3(13) . . ?
Ge1 Au3 Au5 126.8(8) 5 . ?
Ge8 Au3 Au5 66.2(6) 5 . ?
Au8 Au3 Au5 66.2(6) 5 . ?
Au8 Au3 Au5 46.7(5) . . ?
Ge8 Au3 Au5 82.5(4) 9 . ?
Au8 Au3 Au5 82.5(4) 9 . ?
Au3 Ge3 Ge7 180(4) . . ?
Au3 Ge3 Ge1 118.7(17) . 9 ?
Ge7 Ge3 Ge1 61.3(17) . 9 ?
Au3 Ge3 Ge1 118.7(17) . . ?
Ge7 Ge3 Ge1 61.3(17) . . ?
Ge1 Ge3 Ge1 99(2) 9 . ?
Au3 Ge3 Ge1 118.7(17) . 5 ?
Ge7 Ge3 Ge1 61.3(17) . 5 ?
Ge1 Ge3 Ge1 99(2) 9 5 ?
Ge1 Ge3 Ge1 99(2) . 5 ?
Au3 Ge3 Au1 106.8(7) . 5 ?
Ge7 Ge3 Au1 73.2(7) . 5 ?
Ge1 Ge3 Au1 107.4(14) 9 5 ?
Ge1 Ge3 Au1 105.2(15) . 5 ?
Ge1 Ge3 Au1 12.1(15) 5 5 ?
Au3 Ge3 Au1 106.8(7) . . ?
Ge7 Ge3 Au1 73.2(7) . . ?
Ge1 Ge3 Au1 105.2(15) 9 . ?
Ge1 Ge3 Au1 12.1(15) . . ?
Ge1 Ge3 Au1 107.4(14) 5 . ?
Au1 Ge3 Au1 112.0(6) 5 . ?
Au3 Ge3 Au1 106.8(7) . 9 ?
Ge7 Ge3 Au1 73.2(7) . 9 ?
Ge1 Ge3 Au1 12.1(15) 9 9 ?
Ge1 Ge3 Au1 107.4(14) . 9 ?
Ge1 Ge3 Au1 105.2(15) 5 9 ?
Au1 Ge3 Au1 112.0(6) 5 9 ?
Au1 Ge3 Au1 112.0(6) . 9 ?
Au3 Ge3 Ge1 142.0(10) . 37 ?
Ge7 Ge3 Ge1 38.0(10) . 37 ?
Ge1 Ge3 Ge1 49.5(12) 9 37 ?
Ge1 Ge3 Ge1 99(2) . 37 ?
Ge1 Ge3 Ge1 49.5(12) 5 37 ?
Au1 Ge3 Ge1 59.4(9) 5 37 ?
Au1 Ge3 Ge1 111.2(14) . 37 ?
Au1 Ge3 Ge1 57.7(9) 9 37 ?
Au3 Ge3 Ge1 142.0(10) . 45 ?
Ge7 Ge3 Ge1 38.0(10) . 45 ?
Ge1 Ge3 Ge1 99(2) 9 45 ?
Ge1 Ge3 Ge1 49.5(12) . 45 ?
Ge1 Ge3 Ge1 49.5(12) 5 45 ?
Au1 Ge3 Ge1 57.7(9) 5 45 ?
Au1 Ge3 Ge1 59.4(9) . 45 ?
Au1 Ge3 Ge1 111.2(14) 9 45 ?
Ge1 Ge3 Ge1 64.5(16) 37 45 ?
Au3 Ge3 Ge1 142.0(10) . 41 ?
Ge7 Ge3 Ge1 38.0(10) . 41 ?
Ge1 Ge3 Ge1 49.5(12) 9 41 ?
Ge1 Ge3 Ge1 49.5(12) . 41 ?
Ge1 Ge3 Ge1 99(2) 5 41 ?
Au1 Ge3 Ge1 111.2(14) 5 41 ?
Au1 Ge3 Ge1 57.7(9) . 41 ?
Au1 Ge3 Ge1 59.4(9) 9 41 ?
Ge1 Ge3 Ge1 64.5(16) 37 41 ?
Ge1 Ge3 Ge1 64.5(16) 45 41 ?
Au3 Ge3 Yb9 79.5(6) . 9 ?
Ge7 Ge3 Yb9 100.5(6) . 9 ?
Ge1 Ge3 Yb9 69.9(12) 9 9 ?
Ge1 Ge3 Yb9 162(2) . 9 ?
Ge1 Ge3 Yb9 69.9(11) 5 9 ?
Au1 Ge3 Yb9 66.57(4) 5 9 ?
Au1 Ge3 Yb9 173.5(13) . 9 ?
Au1 Ge3 Yb9 63.98(4) 9 9 ?
Ge1 Ge3 Yb9 62.5(9) 37 9 ?
Ge1 Ge3 Yb9 116.5(10) 45 9 ?
Ge1 Ge3 Yb9 116.5(9) 41 9 ?
Ge5 Au4 Ge5 63.4(7) 7 5 ?
Ge5 Au4 Au4 148.3(3) 7 25_655 ?
Ge5 Au4 Au4 148.3(3) 5 25_655 ?
Ge5 Au4 Au5 7.4(4) 7 7 ?
Ge5 Au4 Au5 56.0(4) 5 7 ?
Au4 Au4 Au5 155.74(14) 25_655 7 ?
Ge5 Au4 Au5 56.0(4) 7 5 ?
Ge5 Au4 Au5 7.4(4) 5 5 ?
Au4 Au4 Au5 155.74(14) 25_655 5 ?
Au5 Au4 Au5 48.5(3) 7 5 ?
Ge5 Au4 Au2 132.01(9) 7 37 ?
Ge5 Au4 Au2 98.5(2) 5 37 ?
Au4 Au4 Au2 61.30(4) 25_655 37 ?
Au5 Au4 Au2 129.92(7) 7 37 ?
Au5 Au4 Au2 103.52(10) 5 37 ?
Ge5 Au4 Au2 98.5(2) 7 13_544 ?
Ge5 Au4 Au2 132.01(9) 5 13_544 ?
Au4 Au4 Au2 61.30(4) 25_655 13_544 ?
Au5 Au4 Au2 103.52(10) 7 13_544 ?
Au5 Au4 Au2 129.92(7) 5 13_544 ?
Au2 Au4 Au2 122.61(9) 37 13_544 ?
Ge5 Au4 Au2 98.5(2) 7 38_545 ?
Ge5 Au4 Au2 132.01(9) 5 38_545 ?
Au4 Au4 Au2 61.30(4) 25_655 38_545 ?
Au5 Au4 Au2 103.52(10) 7 38_545 ?
Au5 Au4 Au2 129.92(7) 5 38_545 ?
Au2 Au4 Au2 59.51(7) 37 38_545 ?
Au2 Au4 Au2 92.65(7) 13_544 38_545 ?
Ge5 Au4 Au2 132.01(9) 7 14_554 ?
Ge5 Au4 Au2 98.5(2) 5 14_554 ?
Au4 Au4 Au2 61.30(4) 25_655 14_554 ?
Au5 Au4 Au2 129.92(7) 7 14_554 ?
Au5 Au4 Au2 103.52(10) 5 14_554 ?
Au2 Au4 Au2 92.65(7) 37 14_554 ?
Au2 Au4 Au2 59.51(7) 13_544 14_554 ?
Au2 Au4 Au2 122.61(9) 38_545 14_554 ?
Ge5 Au4 Yb9 66.05(11) 7 35 ?
Ge5 Au4 Yb9 66.05(11) 5 35 ?
Au4 Au4 Yb9 118.49(5) 25_655 35 ?
Au5 Au4 Yb9 64.22(6) 7 35 ?
Au5 Au4 Yb9 64.22(6) 5 35 ?
Au2 Au4 Yb9 149.85(3) 37 35 ?
Au2 Au4 Yb9 66.01(3) 13_544 35 ?
Au2 Au4 Yb9 149.85(3) 38_545 35 ?
Au2 Au4 Yb9 66.01(3) 14_554 35 ?
Ge5 Au4 Yb9 66.05(11) 7 9 ?
Ge5 Au4 Yb9 66.05(11) 5 9 ?
Au4 Au4 Yb9 118.49(5) 25_655 9 ?
Au5 Au4 Yb9 64.22(6) 7 9 ?
Au5 Au4 Yb9 64.22(6) 5 9 ?
Au2 Au4 Yb9 66.01(3) 37 9 ?
Au2 Au4 Yb9 149.85(3) 13_544 9 ?
Au2 Au4 Yb9 66.01(3) 38_545 9 ?
Au2 Au4 Yb9 149.85(3) 14_554 9 ?
Yb9 Au4 Yb9 123.01(10) 35 9 ?
Au8 Au5 Au5 85.9(6) . 26 ?
Au8 Au5 Ge5 93.6(7) . 26 ?
Au5 Au5 Ge5 7.7(4) 26 26 ?
Au8 Au5 Au3 65.7(3) . 27 ?
Au5 Au5 Au3 112.33(15) 26 27 ?
Ge5 Au5 Au3 115.81(14) 26 27 ?
Au8 Au5 Au3 65.7(3) . . ?
Au5 Au5 Au3 112.33(15) 26 . ?
Ge5 Au5 Au3 115.81(14) 26 . ?
Au3 Au5 Au3 108.9(3) 27 . ?
Au8 Au5 Au4 151.6(7) . 9 ?
Au5 Au5 Au4 65.74(14) 26 9 ?
Ge5 Au5 Au4 58.1(5) 26 9 ?
Au3 Au5 Au4 123.89(14) 27 9 ?
Au3 Au5 Au4 123.89(14) . 9 ?
Au8 Au5 Au1 127.8(5) . . ?
Au5 Au5 Au1 128.64(13) 26 . ?
Ge5 Au5 Au1 122.9(4) 26 . ?
Au3 Au5 Au1 116.7(2) 27 . ?
Au3 Au5 Au1 65.05(14) . . ?
Au4 Au5 Au1 74.79(16) 9 . ?
Au8 Au5 Au1 127.8(5) . 27 ?
Au5 Au5 Au1 128.64(13) 26 27 ?
Ge5 Au5 Au1 122.9(4) 26 27 ?
Au3 Au5 Au1 65.05(14) 27 27 ?
Au3 Au5 Au1 116.7(2) . 27 ?
Au4 Au5 Au1 74.79(16) 9 27 ?
Au1 Au5 Au1 64.68(16) . 27 ?
Au8 Au5 Ge8 33.4(6) . 31 ?
Au5 Au5 Ge8 66.4(2) 26 31 ?
Ge5 Au5 Ge8 73.3(3) 26 31 ?
Au3 Au5 Ge8 56.3(3) 27 31 ?
Au3 Au5 Ge8 98.5(4) . 31 ?
Au4 Au5 Ge8 124.9(3) 9 31 ?
Au1 Au5 Ge8 160.2(4) . 31 ?
Au1 Au5 Ge8 118.6(4) 27 31 ?
Au8 Au5 Au8 33.4(6) . 31 ?
Au5 Au5 Au8 66.4(2) 26 31 ?
Ge5 Au5 Au8 73.3(3) 26 31 ?
Au3 Au5 Au8 56.3(3) 27 31 ?
Au3 Au5 Au8 98.5(4) . 31 ?
Au4 Au5 Au8 124.9(3) 9 31 ?
Au1 Au5 Au8 160.2(4) . 31 ?
Au1 Au5 Au8 118.6(4) 27 31 ?
Ge8 Au5 Au8 0.0(11) 31 31 ?
Au8 Au5 Ge8 33.4(6) . 5 ?
Au5 Au5 Ge8 66.4(2) 26 5 ?
Ge5 Au5 Ge8 73.3(3) 26 5 ?
Au3 Au5 Ge8 98.5(4) 27 5 ?
Au3 Au5 Ge8 56.3(3) . 5 ?
Au4 Au5 Ge8 124.9(3) 9 5 ?
Au1 Au5 Ge8 118.6(4) . 5 ?
Au1 Au5 Ge8 160.2(4) 27 5 ?
Ge8 Au5 Ge8 51.2(8) 31 5 ?
Au8 Au5 Ge8 51.2(8) 31 5 ?
Au8 Ge5 Au1 126.3(7) . . ?
Au8 Ge5 Au1 126.3(7) . 27 ?
Au1 Ge5 Au1 74.1(4) . 27 ?
Au8 Ge5 Au5 73.7(6) . 26 ?
Au1 Ge5 Au5 132.8(6) . 26 ?
Au1 Ge5 Au5 132.8(6) 27 26 ?
Au8 Ge5 Au4 139.7(9) . 9 ?
Au1 Ge5 Au4 83.9(4) . 9 ?
Au1 Ge5 Au4 83.9(4) 27 9 ?
Au5 Ge5 Au4 66.0(5) 26 9 ?
Au8 Ge5 Ge5 81.4(7) . 26 ?
Au1 Ge5 Ge5 128.1(4) . 26 ?
Au1 Ge5 Ge5 128.1(4) 27 26 ?
Au5 Ge5 Ge5 7.7(4) 26 26 ?
Au4 Ge5 Ge5 58.3(3) 9 26 ?
Au8 Ge5 Au3 60.0(4) . 27 ?
Au1 Ge5 Au3 124.9(7) . 27 ?
Au1 Ge5 Au3 68.1(3) 27 27 ?
Au5 Ge5 Au3 102.2(3) 26 27 ?
Au4 Ge5 Au3 128.2(3) 9 27 ?
Ge5 Ge5 Au3 106.7(4) 26 27 ?
Au8 Ge5 Au3 60.0(4) . . ?
Au1 Ge5 Au3 68.1(3) . . ?
Au1 Ge5 Au3 124.9(7) 27 . ?
Au5 Ge5 Au3 102.2(3) 26 . ?
Au4 Ge5 Au3 128.2(3) 9 . ?
Ge5 Ge5 Au3 106.7(4) 26 . ?
Au3 Ge5 Au3 103.4(6) 27 . ?
Au8 Ge5 Ge1 113.7(12) . . ?
Au1 Ge5 Ge1 13.4(11) . . ?
Au1 Ge5 Ge1 85.2(11) 27 . ?
Au5 Ge5 Ge1 129.2(9) 26 . ?
Au4 Ge5 Ge1 92.4(10) 9 . ?
Ge5 Ge5 Ge1 126.5(8) 26 . ?
Au3 Ge5 Ge1 125.6(10) 27 . ?
Au3 Ge5 Ge1 54.7(11) . . ?
Au8 Ge5 Ge1 113.7(12) . 27 ?
Au1 Ge5 Ge1 85.2(11) . 27 ?
Au1 Ge5 Ge1 13.4(11) 27 27 ?
Au5 Ge5 Ge1 129.2(9) 26 27 ?
Au4 Ge5 Ge1 92.4(10) 9 27 ?
Ge5 Ge5 Ge1 126.5(8) 26 27 ?
Au3 Ge5 Ge1 54.7(11) 27 27 ?
Au3 Ge5 Ge1 125.6(10) . 27 ?
Ge1 Ge5 Ge1 95.2(19) . 27 ?
Au8 Ge5 Yb9 99.9(4) . 31 ?
Au1 Ge5 Yb9 132.1(5) . 31 ?
Au1 Ge5 Yb9 68.14(16) 27 31 ?
Au5 Ge5 Yb9 66.3(4) 26 31 ?
Au4 Ge5 Yb9 64.3(3) 9 31 ?
Ge5 Ge5 Yb9 64.0(3) 26 31 ?
Au3 Ge5 Yb9 65.02(7) 27 31 ?
Au3 Ge5 Yb9 159.7(5) . 31 ?
Ge1 Ge5 Yb9 145.5(12) . 31 ?
Ge1 Ge5 Yb9 62.9(8) 27 31 ?
Au2 Ge6 Au2 107.9(2) 43_545 41 ?
Au2 Ge6 Au2 119.74(7) 43_545 35_556 ?
Au2 Ge6 Au2 119.74(7) 41 35_556 ?
Au2 Ge6 Au2 119.74(7) 43_545 9 ?
Au2 Ge6 Au2 119.74(7) 41 9 ?
Au2 Ge6 Au2 65.02(15) 35_556 9 ?
Au2 Ge6 Au1 63.44(5) 43_545 34 ?
Au2 Ge6 Au1 116.15(12) 41 34 ?
Au2 Ge6 Au1 116.98(17) 35_556 34 ?
Au2 Ge6 Au1 63.60(7) 9 34 ?
Au2 Ge6 Au1 116.15(12) 43_545 35_556 ?
Au2 Ge6 Au1 63.44(5) 41 35_556 ?
Au2 Ge6 Au1 63.60(7) 35_556 35_556 ?
Au2 Ge6 Au1 116.98(17) 9 35_556 ?
Au1 Ge6 Au1 179.4(3) 34 35_556 ?
Au2 Ge6 Au1 116.15(12) 43_545 9 ?
Au2 Ge6 Au1 63.44(5) 41 9 ?
Au2 Ge6 Au1 116.98(17) 35_556 9 ?
Au2 Ge6 Au1 63.60(7) 9 9 ?
Au1 Ge6 Au1 66.60(6) 34 9 ?
Au1 Ge6 Au1 113.40(6) 35_556 9 ?
Au2 Ge6 Au1 63.44(5) 43_545 12_556 ?
Au2 Ge6 Au1 116.15(12) 41 12_556 ?
Au2 Ge6 Au1 63.60(7) 35_556 12_556 ?
Au2 Ge6 Au1 116.98(17) 9 12_556 ?
Au1 Ge6 Au1 113.40(6) 34 12_556 ?
Au1 Ge6 Au1 66.60(6) 35_556 12_556 ?
Au1 Ge6 Au1 179.4(3) 9 12_556 ?
Au2 Ge6 Yb9 173.6(2) 43_545 41 ?
Au2 Ge6 Yb9 65.67(5) 41 41 ?
Au2 Ge6 Yb9 65.36(10) 35_556 41 ?
Au2 Ge6 Yb9 65.36(10) 9 41 ?
Au1 Ge6 Yb9 118.68(10) 34 41 ?
Au1 Ge6 Yb9 61.67(5) 35_556 41 ?
Au1 Ge6 Yb9 61.67(5) 9 41 ?
Au1 Ge6 Yb9 118.68(10) 12_556 41 ?
Au2 Ge6 Yb9 65.67(5) 43_545 43_545 ?
Au2 Ge6 Yb9 173.6(2) 41 43_545 ?
Au2 Ge6 Yb9 65.36(10) 35_556 43_545 ?
Au2 Ge6 Yb9 65.36(10) 9 43_545 ?
Au1 Ge6 Yb9 61.67(5) 34 43_545 ?
Au1 Ge6 Yb9 118.68(10) 35_556 43_545 ?
Au1 Ge6 Yb9 118.68(10) 9 43_545 ?
Au1 Ge6 Yb9 61.67(5) 12_556 43_545 ?
Yb9 Ge6 Yb9 120.73(19) 41 43_545 ?
Ge3 Ge7 Ge3 180(2) . 37 ?
Ge3 Ge7 Ge1 110.1(11) . 37 ?
Ge3 Ge7 Ge1 69.9(11) 37 37 ?
Ge3 Ge7 Ge1 69.9(11) . . ?
Ge3 Ge7 Ge1 110.1(11) 37 . ?
Ge1 Ge7 Ge1 180.000(6) 37 . ?
Ge3 Ge7 Ge1 110.1(11) . 45 ?
Ge3 Ge7 Ge1 69.9(11) 37 45 ?
Ge1 Ge7 Ge1 108.9(12) 37 45 ?
Ge1 Ge7 Ge1 71.1(12) . 45 ?
Ge3 Ge7 Ge1 69.9(11) . 9 ?
Ge3 Ge7 Ge1 110.1(11) 37 9 ?
Ge1 Ge7 Ge1 71.1(12) 37 9 ?
Ge1 Ge7 Ge1 108.9(12) . 9 ?
Ge1 Ge7 Ge1 180(2) 45 9 ?
Ge3 Ge7 Ge1 69.9(11) . 5 ?
Ge3 Ge7 Ge1 110.1(11) 37 5 ?
Ge1 Ge7 Ge1 71.1(12) 37 5 ?
Ge1 Ge7 Ge1 108.9(12) . 5 ?
Ge1 Ge7 Ge1 71.1(12) 45 5 ?
Ge1 Ge7 Ge1 108.9(12) 9 5 ?
Ge3 Ge7 Ge1 110.1(11) . 41 ?
Ge3 Ge7 Ge1 69.9(11) 37 41 ?
Ge1 Ge7 Ge1 108.9(12) 37 41 ?
Ge1 Ge7 Ge1 71.1(12) . 41 ?
Ge1 Ge7 Ge1 108.9(12) 45 41 ?
Ge1 Ge7 Ge1 71.1(12) 9 41 ?
Ge1 Ge7 Ge1 180.000(6) 5 41 ?
Ge3 Ge7 Au3 0.0(17) . . ?
Ge3 Ge7 Au3 180.0(6) 37 . ?
Ge1 Ge7 Au3 110.1(11) 37 . ?
Ge1 Ge7 Au3 69.9(11) . . ?
Ge1 Ge7 Au3 110.1(11) 45 . ?
Ge1 Ge7 Au3 69.9(11) 9 . ?
Ge1 Ge7 Au3 69.9(11) 5 . ?
Ge1 Ge7 Au3 110.1(11) 41 . ?
Ge3 Ge7 Au3 180.0(17) . 37 ?
Ge3 Ge7 Au3 0.0(6) 37 37 ?
Ge1 Ge7 Au3 69.9(11) 37 37 ?
Ge1 Ge7 Au3 110.1(11) . 37 ?
Ge1 Ge7 Au3 69.9(11) 45 37 ?
Ge1 Ge7 Au3 110.1(11) 9 37 ?
Ge1 Ge7 Au3 110.1(11) 5 37 ?
Ge1 Ge7 Au3 69.9(11) 41 37 ?
Au3 Ge7 Au3 180.0(2) . 37 ?
Ge3 Ge7 Au1 109.57(3) . 41 ?
Ge3 Ge7 Au1 70.43(3) 37 41 ?
Ge1 Ge7 Au1 108.0(11) 37 41 ?
Ge1 Ge7 Au1 72.0(11) . 41 ?
Ge1 Ge7 Au1 110.3(11) 45 41 ?
Ge1 Ge7 Au1 69.7(11) 9 41 ?
Ge1 Ge7 Au1 178.6(11) 5 41 ?
Ge1 Ge7 Au1 1.4(11) 41 41 ?
Au3 Ge7 Au1 109.57(3) . 41 ?
Au3 Ge7 Au1 70.43(3) 37 41 ?
Ge3 Ge7 Au1 70.43(3) . 5 ?
Ge3 Ge7 Au1 109.57(3) 37 5 ?
Ge1 Ge7 Au1 72.0(11) 37 5 ?
Ge1 Ge7 Au1 108.0(11) . 5 ?
Ge1 Ge7 Au1 69.7(11) 45 5 ?
Ge1 Ge7 Au1 110.3(11) 9 5 ?
Ge1 Ge7 Au1 1.4(11) 5 5 ?
Ge1 Ge7 Au1 178.6(11) 41 5 ?
Au3 Ge7 Au1 70.43(3) . 5 ?
Au3 Ge7 Au1 109.57(3) 37 5 ?
Au1 Ge7 Au1 180.0 41 5 ?
Ge8 Au8 Ge8 60.000(1) 11 31 ?
Ge8 Au8 Au8 0.0(16) 11 11 ?
Ge8 Au8 Au8 60.000(1) 31 11 ?
Ge8 Au8 Au8 60.000(1) 11 31 ?
Ge8 Au8 Au8 0(2) 31 31 ?
Au8 Au8 Au8 60.000(1) 11 31 ?
Ge8 Au8 Ge8 77(2) 11 9 ?
Ge8 Au8 Ge8 117.1(8) 31 9 ?
Au8 Au8 Ge8 77(2) 11 9 ?
Au8 Au8 Ge8 117.1(8) 31 9 ?
Ge8 Au8 Au8 77(2) 11 9 ?
Ge8 Au8 Au8 117.1(8) 31 9 ?
Au8 Au8 Au8 77(2) 11 9 ?
Au8 Au8 Au8 117.1(8) 31 9 ?
Ge8 Au8 Au8 0.0(16) 9 9 ?
Ge8 Au8 Ge8 117.1(8) 11 5 ?
Ge8 Au8 Ge8 100.7(13) 31 5 ?
Au8 Au8 Ge8 117.1(8) 11 5 ?
Au8 Au8 Ge8 100.7(13) 31 5 ?
Ge8 Au8 Ge8 60.000(1) 9 5 ?
Au8 Au8 Ge8 60.000(1) 9 5 ?
Ge8 Au8 Au8 117.1(8) 11 5 ?
Ge8 Au8 Au8 100.7(13) 31 5 ?
Au8 Au8 Au8 117.1(8) 11 5 ?
Au8 Au8 Au8 100.7(13) 31 5 ?
Ge8 Au8 Au8 60.000(1) 9 5 ?
Au8 Au8 Au8 60.000(1) 9 5 ?
Ge8 Au8 Au8 0(2) 5 5 ?
Ge8 Au8 Ge8 98.6(13) 11 26 ?
Ge8 Au8 Ge8 51.7(11) 31 26 ?
Au8 Au8 Ge8 98.6(13) 11 26 ?
Au8 Au8 Ge8 51.7(11) 31 26 ?
Ge8 Au8 Ge8 98.6(13) 9 26 ?
Au8 Au8 Ge8 98.6(13) 9 26 ?
Ge8 Au8 Ge8 51.7(11) 5 26 ?
Au8 Au8 Ge8 51.7(11) 5 26 ?
Ge8 Au8 Au8 98.6(13) 11 26 ?
Ge8 Au8 Au8 51.7(11) 31 26 ?
Au8 Au8 Au8 98.6(13) 11 26 ?
Au8 Au8 Au8 51.7(11) 31 26 ?
Ge8 Au8 Au8 98.6(13) 9 26 ?
Au8 Au8 Au8 98.6(13) 9 26 ?
Ge8 Au8 Au8 51.7(11) 5 26 ?
Au8 Au8 Au8 51.7(11) 5 26 ?
Ge8 Au8 Au8 0.0 26 26 ?
Ge8 Au8 Au5 139.2(4) 11 . ?
Ge8 Au8 Au5 101.2(16) 31 . ?
Au8 Au8 Au5 139.2(4) 11 . ?
Au8 Au8 Au5 101.2(16) 31 . ?
Ge8 Au8 Au5 139.2(4) 9 . ?
Au8 Au8 Au5 139.2(4) 9 . ?
Ge8 Au8 Au5 101.2(16) 5 . ?
Au8 Au8 Au5 101.2(16) 5 . ?
Ge8 Au8 Au5 94.1(6) 26 . ?
Au8 Au8 Au5 94.1(6) 26 . ?
Ge8 Au8 Ge5 137.7(2) 11 . ?
Ge8 Au8 Ge5 103.9(15) 31 . ?
Au8 Au8 Ge5 137.7(2) 11 . ?
Au8 Au8 Ge5 103.9(15) 31 . ?
Ge8 Au8 Ge5 137.7(2) 9 . ?
Au8 Au8 Ge5 137.7(2) 9 . ?
Ge8 Au8 Ge5 103.9(15) 5 . ?
Au8 Au8 Ge5 103.9(15) 5 . ?
Ge8 Au8 Ge5 98.6(7) 26 . ?
Au8 Au8 Ge5 98.6(7) 26 . ?
Au5 Au8 Ge5 4.5(6) . . ?
Au4 Yb9 Au1 150.15(4) 5 . ?
Au4 Yb9 Au1 150.15(4) 5 27 ?
Au1 Yb9 Au1 58.91(8) . 27 ?
Au4 Yb9 Ge5 49.7(3) 5 11 ?
Au1 Yb9 Ge5 136.8(3) . 11 ?
Au1 Yb9 Ge5 107.3(3) 27 11 ?
Au4 Yb9 Ge5 49.7(3) 5 9 ?
Au1 Yb9 Ge5 107.3(3) . 9 ?
Au1 Yb9 Ge5 136.8(3) 27 9 ?
Ge5 Yb9 Ge5 52.0(6) 11 9 ?
Au4 Yb9 Au1 104.89(5) 5 41 ?
Au1 Yb9 Au1 57.38(5) . 41 ?
Au1 Yb9 Au1 100.88(6) 27 41 ?
Ge5 Yb9 Au1 151.5(3) 11 41 ?
Ge5 Yb9 Au1 103.3(3) 9 41 ?
Au4 Yb9 Au1 104.89(5) 5 19_455 ?
Au1 Yb9 Au1 100.88(6) . 19_455 ?
Au1 Yb9 Au1 57.38(5) 27 19_455 ?
Ge5 Yb9 Au1 103.3(3) 11 19_455 ?
Ge5 Yb9 Au1 151.5(3) 9 19_455 ?
Au1 Yb9 Au1 95.47(8) 41 19_455 ?
Au4 Yb9 Au5 53.66(12) 5 11 ?
Au1 Yb9 Au5 129.78(13) . 11 ?
Au1 Yb9 Au5 106.16(12) 27 11 ?
Ge5 Yb9 Au5 7.4(2) 11 11 ?
Ge5 Yb9 Au5 48.0(3) 9 11 ?
Au1 Yb9 Au5 150.43(12) 41 11 ?
Au1 Yb9 Au5 109.01(13) 19_455 11 ?
Au4 Yb9 Au5 53.66(12) 5 9 ?
Au1 Yb9 Au5 106.16(12) . 9 ?
Au1 Yb9 Au5 129.78(13) 27 9 ?
Ge5 Yb9 Au5 48.0(3) 11 9 ?
Ge5 Yb9 Au5 7.4(2) 9 9 ?
Au1 Yb9 Au5 109.01(13) 41 9 ?
Au1 Yb9 Au5 150.43(12) 19_455 9 ?
Au5 Yb9 Au5 43.1(2) 11 9 ?
Au4 Yb9 Ge1 136.9(11) 5 . ?
Au1 Yb9 Ge1 13.3(11) . . ?
Au1 Yb9 Ge1 72.2(12) 27 . ?
Ge5 Yb9 Ge1 135.6(7) 11 . ?
Ge5 Yb9 Ge1 96.9(10) 9 . ?
Au1 Yb9 Ge1 50.6(8) 41 . ?
Au1 Yb9 Ge1 111.7(10) 19_455 . ?
Au5 Yb9 Ge1 128.2(7) 11 . ?
Au5 Yb9 Ge1 96.9(9) 9 . ?
Au4 Yb9 Ge1 136.9(11) 5 27 ?
Au1 Yb9 Ge1 72.2(12) . 27 ?
Au1 Yb9 Ge1 13.3(11) 27 27 ?
Ge5 Yb9 Ge1 96.9(10) 11 27 ?
Ge5 Yb9 Ge1 135.6(7) 9 27 ?
Au1 Yb9 Ge1 111.7(10) 41 27 ?
Au1 Yb9 Ge1 50.6(8) 19_455 27 ?
Au5 Yb9 Ge1 96.9(9) 11 27 ?
Au5 Yb9 Ge1 128.2(7) 9 27 ?
Ge1 Yb9 Ge1 85(2) . 27 ?
Au4 Yb9 Ge1 79.3(11) 5 9 ?
Au1 Yb9 Ge1 71.1(12) . 9 ?
Au1 Yb9 Ge1 129.9(11) 27 9 ?
Ge5 Yb9 Ge1 106.5(10) 11 9 ?
Ge5 Yb9 Ge1 54.8(9) 9 9 ?
Au1 Yb9 Ge1 49.2(8) 41 9 ?
Au1 Yb9 Ge1 143.1(7) 19_455 9 ?
Au5 Yb9 Ge1 102.8(9) 11 9 ?
Au5 Yb9 Ge1 60.0(8) 9 9 ?
Ge1 Yb9 Ge1 58(2) . 9 ?
Ge1 Yb9 Ge1 142.9(2) 27 9 ?

loop_
_geom_bond_atom_site_label_1
_geom_bond_atom_site_label_2
_geom_bond_distance
_geom_bond_site_symmetry_2
_geom_bond_publ_flag
Au1 Ge1 0.74(6) . ?
Au1 Ge5 2.569(12) . ?
Au1 Ge3 2.586(10) . ?
Au1 Ge7 2.628(2) . ?
Au1 Ge1 2.65(4) 41 ?
Au1 Ge1 2.72(4) 45 ?
Au1 Ge6 2.8178(18) 5 ?
Au1 Au2 2.8622(17) 45 ?
Au1 Au5 2.892(6) . ?
Au1 Au2 2.910(2) . ?
Au1 Au3 3.010(3) . ?
Au1 Au1 3.038(3) 41 ?
Ge1 Ge7 1.89(6) . ?
Ge1 Ge3 2.03(5) . ?
Ge1 Ge1 2.20(8) 41 ?
Ge1 Ge1 2.20(8) 45 ?
Ge1 Au3 2.63(4) . ?
Ge1 Au1 2.65(4) 45 ?
Ge1 Au1 2.72(4) 41 ?
Ge1 Ge3 2.89(6) 37 ?
Ge1 Ge5 2.93(5) . ?
Ge1 Yb9 3.19(4) . ?
Ge1 Yb9 3.19(4) 5 ?
Au2 Ge6 2.616(4) 45 ?
Au2 Ge6 2.701(5) 5 ?
Au2 Au1 2.8622(17) 19_455 ?
Au2 Au1 2.8622(17) 41 ?
Au2 Au2 2.904(3) 2_565 ?
Au2 Au1 2.910(2) 27 ?
Au2 Au4 2.9252(18) 37 ?
Au2 Au4 2.9252(18) 13_455 ?
Au2 Yb9 3.280(2) . ?
Au2 Yb9 3.2999(18) 45 ?
Au2 Yb9 3.2999(18) 47_455 ?
Au3 Ge3 0.97(3) . ?
Au3 Ge7 2.593(5) . ?
Au3 Ge1 2.63(4) 9 ?
Au3 Ge1 2.63(4) 5 ?
Au3 Ge8 2.660(11) 5 ?
Au3 Au8 2.660(11) 5 ?
Au3 Au8 2.660(11) . ?
Au3 Ge8 2.660(11) 9 ?
Au3 Au8 2.660(11) 9 ?
Au3 Au5 2.699(5) . ?
Ge3 Ge7 1.63(3) . ?
Ge3 Ge1 2.03(5) 9 ?
Ge3 Ge1 2.03(5) 5 ?
Ge3 Au1 2.586(10) 5 ?
Ge3 Au1 2.586(10) 9 ?
Ge3 Ge1 2.89(6) 37 ?
Ge3 Ge1 2.89(6) 45 ?
Ge3 Ge1 2.89(6) 41 ?
Ge3 Yb9 3.255(6) 9 ?
Au4 Ge5 2.645(19) 7 ?
Au4 Ge5 2.645(19) 5 ?
Au4 Au4 2.809(5) 25_655 ?
Au4 Au5 2.848(7) 7 ?
Au4 Au5 2.848(7) 5 ?
Au4 Au2 2.9252(18) 37 ?
Au4 Au2 2.9252(18) 13_544 ?
Au4 Au2 2.9252(18) 38_545 ?
Au4 Au2 2.9252(18) 14_554 ?
Au4 Yb9 3.125(2) 35 ?
Au4 Yb9 3.125(2) 9 ?
Au5 Au8 2.12(2) . ?
Au5 Au5 2.340(14) 26 ?
Au5 Ge5 2.583(15) 26 ?
Au5 Au3 2.699(5) 27 ?
Au5 Au4 2.848(7) 9 ?
Au5 Au1 2.892(6) 27 ?
Au5 Ge8 2.93(2) 31 ?
Au5 Au8 2.93(2) 31 ?
Au5 Ge8 2.93(2) 5 ?
Ge5 Au8 2.49(3) . ?
Ge5 Au1 2.569(12) 27 ?
Ge5 Au5 2.583(15) 26 ?
Ge5 Au4 2.645(19) 9 ?
Ge5 Ge5 2.78(4) 26 ?
Ge5 Au3 2.797(12) 27 ?
Ge5 Ge1 2.93(5) 27 ?
Ge5 Yb9 3.171(10) 31 ?
Ge6 Au2 2.616(4) 43_545 ?
Ge6 Au2 2.616(4) 41 ?
Ge6 Au2 2.701(5) 35_556 ?
Ge6 Au2 2.701(5) 9 ?
Ge6 Au1 2.8178(18) 34 ?
Ge6 Au1 2.8178(18) 35_556 ?
Ge6 Au1 2.8178(18) 9 ?
Ge6 Au1 2.8178(18) 12_556 ?
Ge6 Yb9 3.331(3) 41 ?
Ge6 Yb9 3.331(3) 43_545 ?
Ge7 Ge3 1.63(3) 37 ?
Ge7 Ge1 1.89(6) 37 ?
Ge7 Ge1 1.89(6) 45 ?
Ge7 Ge1 1.89(6) 9 ?
Ge7 Ge1 1.89(6) 5 ?
Ge7 Ge1 1.89(6) 41 ?
Ge7 Au3 2.593(5) 37 ?
Ge7 Au1 2.628(2) 41 ?
Ge7 Au1 2.628(2) 5 ?
Au8 Ge8 1.64(2) 11 ?
Au8 Ge8 1.64(2) 31 ?
Au8 Au8 1.64(2) 11 ?
Au8 Au8 1.64(2) 31 ?
Au8 Ge8 1.64(2) 9 ?
Au8 Au8 1.64(2) 9 ?
Au8 Ge8 1.64(2) 5 ?
Au8 Au8 1.64(2) 5 ?
Au8 Ge8 2.04(4) 26 ?
Au8 Au8 2.04(4) 26 ?
Yb9 Au4 3.125(2) 5 ?
Yb9 Au1 3.146(2) 27 ?
Yb9 Ge5 3.171(10) 11 ?
Yb9 Ge5 3.171(10) 9 ?
Yb9 Au1 3.1824(18) 41 ?
Yb9 Au1 3.1824(18) 19_455 ?
Yb9 Au5 3.184(4) 11 ?
Yb9 Au5 3.184(4) 9 ?
Yb9 Ge1 3.19(4) 27 ?
Yb9 Ge1 3.19(4) 9 ?
